data_8000149
loop_
_publ_author_name
'Yoshida, Sanae'
'Kito, Keijiro'
'Ooi, Takashi'
'Kanoh, Kaneo'
'Shizuri, Yoshikazu'
'Kusumi, Takenori'

_publ_section_title
;
 Four Pimarane Diterpenes from Marine Fungus: Chloroform Incorporated in
 Crystal Lattice for Absolute Configuration Analysis by X-ray
;
_journal_issue 11
_journal_name_full 'Chemistry Letters'
_journal_page_first 1386
_journal_paper_doi 10.1246/cl.2007.1386
_journal_volume 36
_journal_year 2007
_chemical_absolute_configuration ad
_chemical_formula_moiety '2(C20 H30 O6), C1 H1 Cl3  '
_chemical_formula_sum 'C20.5 H30.5 Cl1.5 O6'
_chemical_formula_weight 426.12
_chemical_melting_point_gt 473.2
_chemical_melting_point_lt 474.2
_space_group_IT_number 19
_symmetry_cell_setting orthorhombic
_symmetry_Int_Tables_number 19
_symmetry_space_group_name_Hall 'P 2ac 2ab'
_symmetry_space_group_name_H-M 'P 21 21 21'
_cell_angle_alpha 90
_cell_angle_beta 90
_cell_angle_gamma 90
_cell_formula_units_Z 8
_cell_length_a 12.653(6)
_cell_length_b 13.068(7)
_cell_length_c 25.67(1)
_cell_measurement_reflns_used 30082
_cell_measurement_temperature 173.1
_cell_measurement_theta_max 27.5
_cell_measurement_theta_min 3.1
_cell_volume 4245(3)
_computing_cell_refinement PROCESS-AUTO
_computing_data_collection PROCESS-AUTO
_computing_data_reduction CrystalStructure
_computing_publication_material 'CrystalStructure 3.6.0'
_computing_structure_refinement CRYSTALS
_computing_structure_solution SIR97
_diffrn_detector_area_resol_mean 10.00
_diffrn_measured_fraction_theta_full 0.9928
_diffrn_measured_fraction_theta_max 0.9928
_diffrn_measurement_device_type 'Rigaku RAXIS-RAPID'
_diffrn_measurement_method \w
_diffrn_radiation_type 'Mo K\a'
_diffrn_radiation_wavelength 0.7107
_diffrn_reflns_av_R_equivalents 0.071
_diffrn_reflns_limit_h_max 13
_diffrn_reflns_limit_h_min -16
_diffrn_reflns_limit_k_max 16
_diffrn_reflns_limit_k_min -16
_diffrn_reflns_limit_l_max 33
_diffrn_reflns_limit_l_min -33
_diffrn_reflns_number 39464
_diffrn_reflns_theta_full 27.48
_diffrn_reflns_theta_max 27.48
_exptl_absorpt_coefficient_mu 0.276
_exptl_absorpt_correction_T_max 0.973
_exptl_absorpt_correction_T_min 0.914
_exptl_absorpt_correction_type numerical
_exptl_absorpt_process_details
;
    Higashi, T. (1999). Program for Absorption Correction.
    Rigaku Corporation, Tokyo, Japan.
;
_exptl_crystal_colour colorless
_exptl_crystal_density_diffrn 1.334
_exptl_crystal_density_method 'not measured'
_exptl_crystal_description prism
_exptl_crystal_F_000 1816.00
_exptl_crystal_size_max 0.30
_exptl_crystal_size_mid 0.10
_exptl_crystal_size_min 0.10
_refine_diff_density_max 1.02
_refine_diff_density_min -1.35
_refine_ls_abs_structure_details 'Flack, H. D. (1983), Acta Cryst. A39, 876-881.  4271 Friedel Pairs'
_refine_ls_abs_structure_Flack 0.00(4)
_refine_ls_extinction_method none
_refine_ls_goodness_of_fit_ref 1.001
_refine_ls_hydrogen_treatment refall
_refine_ls_number_parameters 567
_refine_ls_number_reflns 9666
_refine_ls_R_factor_gt 0.0360
_refine_ls_shift/su_max 0.0000
_refine_ls_structure_factor_coef Fsqd
_refine_ls_weighting_details 'w = 1/[0.4970\245s(Fo^2^)]/(4Fo^2^)'
_refine_ls_weighting_scheme calc
_refine_ls_wR_factor_ref 0.0550
_reflns_number_gt 4678
_reflns_number_total 9666
_reflns_threshold_expression F^2^>2.0\245s(F^2^)
_cod_data_source_file 36-1386sup1.cif
_cod_data_source_block '_compound_2'
_cod_depositor_comments
;
The following automatic conversions were performed:

'_chemical_absolute_configuration' value 'ad ' changed to 'ad'
according to /home/saulius/struct/CIF-dictionaries/cif_core.dic
dictionary named 'cif_core.dic' version 2.4.2 from 2011-04-26.

Automatic conversion script
Id: cif_fix_values 1891 2012-01-12 08:04:46Z andrius 
;
_cod_original_formula_sum 'C41 H61 Cl3 O12 '
_cod_database_code 8000149

loop_
_symmetry_equiv_pos_site_id
_symmetry_equiv_pos_as_xyz
1 +X,+Y,+Z
2 1/2+X,1/2-Y,-Z
3 -X,1/2+Y,1/2-Z
4 1/2-X,-Y,1/2+Z

loop_
_atom_site_label
_atom_site_type_symbol
_atom_site_fract_x
_atom_site_fract_y
_atom_site_fract_z
_atom_site_U_iso_or_equiv
_atom_site_adp_type
_atom_site_occupancy
_atom_site_symmetry_multiplicity
_atom_site_calc_flag
_atom_site_refinement_flags
Cl(201) Cl 0.11480(7) 0.65019(7) 0.24965(3) 0.0681(3) Uani 1.00 1 d .
Cl(202) Cl 0.11274(7) 0.69356(7) 0.35938(3) 0.0669(3) Uani 1.00 1 d .
Cl(203) Cl 0.13321(8) 0.85804(7) 0.28544(3) 0.0705(3) Uani 1.00 1 d .
O(7) O 0.3919(1) 0.7223(1) 0.25374(6) 0.0235(5) Uani 1.00 1 d .
O(6) O 0.5957(1) 0.6702(1) 0.27200(6) 0.0277(5) Uani 1.00 1 d .
O(9) O 0.5496(1) 1.0145(1) 0.20304(6) 0.0251(5) Uani 1.00 1 d .
O(120) O 0.4005(1) 0.3826(1) 0.13926(6) 0.0249(5) Uani 1.00 1 d .
O(105) O 0.5272(1) 0.5546(1) 0.04893(6) 0.0302(6) Uani 1.00 1 d .
O(5) O 0.6613(1) 0.8982(1) 0.26125(6) 0.0246(5) Uani 1.00 1 d .
O(109) O 0.3459(1) 0.5666(1) 0.00155(6) 0.0288(5) Uani 1.00 1 d .
O(20) O 0.5710(1) 0.6868(1) 0.18322(6) 0.0238(5) Uani 1.00 1 d .
O(111) O 0.2335(1) 0.4205(1) -0.03986(6) 0.0345(6) Uani 1.00 1 d .
O(106) O 0.5281(1) 0.4878(1) 0.16723(6) 0.0291(6) Uani 1.00 1 d .
O(107) O 0.3383(1) 0.5851(1) 0.17766(6) 0.0284(5) Uani 1.00 1 d .
O(11) O 0.5661(1) 1.0577(1) 0.10604(6) 0.0296(5) Uani 1.00 1 d .
C(110) C 0.4018(2) 0.4067(2) 0.04646(9) 0.0217(7) Uani 1.00 1 d .
C(14) C 0.3471(2) 0.8564(2) 0.17283(9) 0.0264(8) Uani 1.00 1 d .
C(11) C 0.5017(2) 0.9690(2) 0.1181(1) 0.0263(8) Uani 1.00 1 d .
C(107) C 0.3752(2) 0.5643(2) 0.12600(9) 0.0229(7) Uani 1.00 1 d .
C(7) C 0.4709(2) 0.7952(2) 0.24087(9) 0.0209(7) Uani 1.00 1 d .
C(9) C 0.5330(2) 0.9233(2) 0.17183(9) 0.0222(7) Uani 1.00 1 d .
C(20) C 0.6059(2) 0.7554(2) 0.14234(9) 0.0247(7) Uani 1.00 1 d .
C(5) C 0.6679(2) 0.8148(2) 0.22461(9) 0.0214(7) Uani 1.00 1 d .
C(108) C 0.2846(2) 0.5405(2) 0.08943(9) 0.0233(8) Uani 1.00 1 d .
C(109) C 0.3108(2) 0.4874(2) 0.03792(9) 0.0216(7) Uani 1.00 1 d .
C(104) C 0.6058(2) 0.3947(2) 0.0707(1) 0.0302(8) Uani 1.00 1 d .
C(13) C 0.3079(2) 0.9181(2) 0.1269(1) 0.0294(8) Uani 1.00 1 d .
C(106) C 0.4560(2) 0.4762(2) 0.12726(9) 0.0226(8) Uani 1.00 1 d .
C(105) C 0.5015(2) 0.4590(2) 0.07191(9) 0.0228(8) Uani 1.00 1 d .
C(6) C 0.5768(2) 0.7408(2) 0.2327(1) 0.0226(7) Uani 1.00 1 d .
C(120) C 0.3658(2) 0.3360(2) 0.09095(9) 0.0278(8) Uani 1.00 1 d .
C(1) C 0.7269(2) 0.9122(2) 0.1411(1) 0.0287(8) Uani 1.00 1 d .
C(10) C 0.6368(2) 0.8561(2) 0.16899(9) 0.0211(7) Uani 1.00 1 d .
C(12) C 0.3867(2) 1.0037(2) 0.11627(9) 0.0293(8) Uani 1.00 1 d .
C(111) C 0.2092(2) 0.4415(2) 0.01354(9) 0.0279(8) Uani 1.00 1 d .
C(8) C 0.4428(2) 0.8603(2) 0.19342(9) 0.0216(7) Uani 1.00 1 d .
C(17) C 0.2961(2) 0.8468(2) 0.0795(1) 0.045(1) Uani 1.00 1 d .
C(101) C 0.4260(2) 0.3471(2) -0.0037(1) 0.0322(8) Uani 1.00 1 d .
C(19) C 0.7959(2) 0.6591(2) 0.2068(1) 0.0349(9) Uani 1.00 1 d .
C(201) C 0.1642(2) 0.7306(2) 0.2985(1) 0.0411(9) Uani 1.00 1 d .
C(118) C 0.7025(2) 0.4642(2) 0.0822(1) 0.044(1) Uani 1.00 1 d .
C(3) C 0.8597(2) 0.8410(2) 0.2029(1) 0.0353(9) Uani 1.00 1 d .
C(103) C 0.6200(2) 0.3524(2) 0.0154(1) 0.0411(9) Uani 1.00 1 d .
C(114) C 0.1866(2) 0.5635(2) 0.1030(1) 0.0295(8) Uani 1.00 1 d .
C(4) C 0.7824(2) 0.7676(2) 0.2294(1) 0.0281(8) Uani 1.00 1 d .
C(102) C 0.5285(2) 0.2836(2) -0.0010(1) 0.040(1) Uani 1.00 1 d .
C(117) C 0.0242(2) 0.4589(3) 0.0988(1) 0.056(1) Uani 1.00 1 d .
C(112) C 0.1177(2) 0.5172(2) 0.01645(9) 0.0331(9) Uani 1.00 1 d .
C(113) C 0.0869(2) 0.5460(2) 0.0722(1) 0.0343(9) Uani 1.00 1 d .
C(15) C 0.2033(2) 0.9676(3) 0.1416(1) 0.050(1) Uani 1.00 1 d .
C(119) C 0.6128(2) 0.3058(2) 0.11008(9) 0.0353(9) Uani 1.00 1 d .
C(2) C 0.8340(2) 0.8596(2) 0.1457(1) 0.0373(9) Uani 1.00 1 d .
C(115) C 0.0211(2) 0.6420(3) 0.0741(1) 0.054(1) Uani 1.00 1 d .
C(18) C 0.8149(2) 0.7615(2) 0.2876(1) 0.0381(9) Uani 1.00 1 d .
C(116) C -0.0133(3) 0.6979(3) 0.0383(1) 0.109(2) Uani 1.00 1 d .
C(16) C 0.1159(3) 0.9688(3) 0.1196(2) 0.099(2) Uani 1.00 1 d .
H(11) H 0.2980 0.8112 0.1887 0.032 Uiso 1.00 1 c R
H(111) H 0.1782 0.5961 0.1358 0.035 Uiso 1.00 1 c R
H(12) H 0.2052 1.0045 0.1735 0.060 Uiso 1.00 1 c R
H(112) H 0.0008 0.6624 0.1082 0.064 Uiso 1.00 1 c R
H(113) H -0.0548 0.7561 0.0470 0.130 Uiso 1.00 1 c R
H(114) H 0.0030 0.6837 0.0029 0.130 Uiso 1.00 1 c R
H(13) H 0.0581 1.0045 0.1347 0.119 Uiso 1.00 1 c R
H(14) H 0.1070 0.9338 0.0875 0.119 Uiso 1.00 1 c R
H(8) H 0.5131 0.9188 0.0919 0.032 Uiso 1.00 1 c R
H(107) H 0.4097 0.6241 0.1137 0.027 Uiso 1.00 1 c R
H(7) H 0.4782 0.8398 0.2699 0.025 Uiso 1.00 1 c R
H(24) H 0.6652 0.7270 0.1248 0.029 Uiso 1.00 1 c R
H(25) H 0.5505 0.7669 0.1180 0.029 Uiso 1.00 1 c R
H(124) H 0.3981 0.2708 0.0872 0.033 Uiso 1.00 1 c R
H(125) H 0.2912 0.3284 0.0906 0.033 Uiso 1.00 1 c R
H(2) H 0.7099 0.9160 0.1051 0.034 Uiso 1.00 1 c R
H(1) H 0.7319 0.9794 0.1550 0.035 Uiso 1.00 1 c R
H(9) H 0.3766 1.0553 0.1419 0.035 Uiso 1.00 1 c R
H(10) H 0.3727 1.0313 0.0827 0.035 Uiso 1.00 1 c R
H(108) H 0.1919 0.3793 0.0307 0.033 Uiso 1.00 1 c R
H(102) H 0.3689 0.3019 -0.0106 0.038 Uiso 1.00 1 c R
H(101) H 0.4325 0.3948 -0.0314 0.038 Uiso 1.00 1 c R
H(201) H 0.2389 0.7239 0.2995 0.049 Uiso 1.00 1 c R
H(5) H 0.8580 0.9046 0.2208 0.042 Uiso 1.00 1 c R
H(6) H 0.9289 0.8129 0.2049 0.042 Uiso 1.00 1 c R
H(105) H 0.6252 0.4083 -0.0082 0.049 Uiso 1.00 1 c R
H(106) H 0.6833 0.3134 0.0142 0.049 Uiso 1.00 1 c R
H(104) H 0.5198 0.2297 0.0234 0.048 Uiso 1.00 1 c R
H(103) H 0.5433 0.2556 -0.0344 0.048 Uiso 1.00 1 c R
H(109) H 0.1364 0.5777 -0.0019 0.040 Uiso 1.00 1 c R
H(110) H 0.0580 0.4866 0.0004 0.039 Uiso 1.00 1 c R
H(4) H 0.8332 0.7964 0.1274 0.044 Uiso 1.00 1 c R
H(3) H 0.8868 0.9029 0.1313 0.045 Uiso 1.00 1 c R
H(17) H 0.2450 0.7958 0.0872 0.054 Uiso 1.00 1 c R
H(16) H 0.2739 0.8851 0.0500 0.054 Uiso 1.00 1 c R
H(15) H 0.3621 0.8152 0.0723 0.054 Uiso 1.00 1 c R
H(22) H 0.7501 0.6137 0.2248 0.042 Uiso 1.00 1 c R
H(21) H 0.7780 0.6598 0.1709 0.042 Uiso 1.00 1 c R
H(23) H 0.8669 0.6368 0.2108 0.042 Uiso 1.00 1 c R
H(19) H 0.8862 0.7391 0.2901 0.046 Uiso 1.00 1 c R
H(18) H 0.8084 0.8273 0.3031 0.046 Uiso 1.00 1 c R
H(20) H 0.7702 0.7146 0.3053 0.046 Uiso 1.00 1 c R
H(115) H -0.0388 0.4465 0.0796 0.067 Uiso 1.00 1 c R
H(117) H 0.0663 0.3988 0.0991 0.067 Uiso 1.00 1 c R
H(116) H 0.0067 0.4774 0.1335 0.067 Uiso 1.00 1 c R
H(121) H 0.5569 0.2591 0.1035 0.042 Uiso 1.00 1 c R
H(123) H 0.6787 0.2717 0.1063 0.042 Uiso 1.00 1 c R
H(122) H 0.6067 0.3317 0.1445 0.043 Uiso 1.00 1 c R
H(118) H 0.7046 0.5173 0.0570 0.053 Uiso 1.00 1 c R
H(120) H 0.6957 0.4932 0.1160 0.053 Uiso 1.00 1 c R
H(119) H 0.7659 0.4254 0.0804 0.053 Uiso 1.00 1 c R
H(30) H 0.5800 1.0851 0.1437 0.037 Uiso 1.00 1 c R
H(29) H 0.5912 0.9992 0.2317 0.031 Uiso 1.00 1 c R
H(28) H 0.3772 0.6737 0.2244 0.029 Uiso 1.00 1 c R
H(27) H 0.5308 0.6411 0.2760 0.034 Uiso 1.00 1 c R
H(26) H 0.6451 0.8722 0.2955 0.030 Uiso 1.00 1 c R
H(127) H 0.5505 0.5676 0.1740 0.036 Uiso 1.00 1 c R
H(128) H 0.2904 0.5250 0.1909 0.035 Uiso 1.00 1 c R
H(126) H 0.4698 0.5731 0.0224 0.037 Uiso 1.00 1 c R
H(130) H 0.1718 0.4391 -0.0616 0.042 Uiso 1.00 1 c R
H(129) H 0.3239 0.5308 -0.0306 0.035 Uiso 1.00 1 c R

loop_
_atom_site_aniso_label
_atom_site_aniso_U_11
_atom_site_aniso_U_22
_atom_site_aniso_U_33
_atom_site_aniso_U_12
_atom_site_aniso_U_13
_atom_site_aniso_U_23
Cl(201) 0.0512(6) 0.0931(7) 0.0599(5) 0.0038(6) 0.0015(5) -0.0314(5)
Cl(202) 0.0577(6) 0.1003(8) 0.0426(5) -0.0228(6) 0.0050(5) 0.0096(5)
Cl(203) 0.0763(7) 0.0658(7) 0.0693(6) 0.0097(6) 0.0131(5) 0.0043(5)
O(7) 0.0208(9) 0.025(1) 0.024(1) -0.0061(9) 0.0021(8) -0.0019(8)
O(6) 0.021(1) 0.030(1) 0.032(1) -0.0029(9) -0.0025(8) 0.0071(9)
O(9) 0.027(1) 0.026(1) 0.023(1) 0.0005(9) -0.0021(8) -0.0049(9)
O(120) 0.031(1) 0.022(1) 0.0218(9) -0.0057(9) -0.0026(8) -0.0005(8)
O(105) 0.023(1) 0.032(1) 0.036(1) -0.0028(9) -0.0025(9) 0.0104(9)
O(5) 0.025(1) 0.025(1) 0.024(1) -0.0023(8) -0.0020(8) -0.0016(8)
O(109) 0.029(1) 0.029(1) 0.028(1) 0.0008(9) -0.0034(8) 0.0046(9)
O(20) 0.027(1) 0.020(1) 0.024(1) -0.0022(8) 0.0027(8) 0.0001(8)
O(111) 0.030(1) 0.049(1) 0.024(1) 0.009(1) -0.0103(8) -0.005(1)
O(106) 0.030(1) 0.026(1) 0.032(1) 0.0002(9) -0.0144(9) -0.0026(9)
O(107) 0.031(1) 0.031(1) 0.024(1) -0.0026(9) 0.0017(8) -0.0064(9)
O(11) 0.030(1) 0.031(1) 0.027(1) -0.0036(9) 0.0075(9) 0.0043(9)
C(110) 0.021(1) 0.024(2) 0.020(1) 0.000(1) -0.000(1) 0.002(1)
C(14) 0.023(1) 0.030(2) 0.027(1) -0.004(1) 0.002(1) 0.004(1)
C(11) 0.030(2) 0.024(2) 0.025(2) -0.006(1) 0.004(1) 0.000(1)
C(107) 0.023(2) 0.022(2) 0.023(1) -0.002(1) 0.001(1) -0.000(1)
C(7) 0.017(1) 0.022(2) 0.024(1) -0.005(1) 0.003(1) 0.000(1)
C(9) 0.025(2) 0.021(2) 0.021(1) -0.002(1) 0.000(1) -0.003(1)
C(20) 0.020(1) 0.026(2) 0.028(1) 0.000(1) 0.005(1) -0.003(1)
C(5) 0.017(1) 0.025(2) 0.021(1) 0.000(1) -0.002(1) -0.008(1)
C(108) 0.022(2) 0.024(2) 0.024(2) -0.000(1) -0.000(1) -0.000(1)
C(109) 0.020(1) 0.024(2) 0.020(1) -0.003(1) 0.002(1) 0.004(1)
C(104) 0.023(2) 0.033(2) 0.034(2) 0.001(1) -0.002(1) 0.002(1)
C(13) 0.021(2) 0.036(2) 0.031(2) -0.001(1) -0.005(1) 0.001(1)
C(106) 0.020(1) 0.020(2) 0.028(2) -0.006(1) -0.003(1) -0.000(1)
C(105) 0.020(2) 0.023(2) 0.025(2) -0.004(1) 0.002(1) 0.005(1)
C(6) 0.022(1) 0.023(2) 0.023(1) -0.003(1) -0.001(1) 0.000(1)
C(120) 0.028(2) 0.025(2) 0.030(1) -0.003(1) -0.010(1) -0.004(1)
C(1) 0.024(2) 0.031(2) 0.031(2) -0.001(1) 0.005(1) 0.001(1)
C(10) 0.018(1) 0.023(1) 0.022(1) -0.005(1) 0.004(1) -0.002(1)
C(12) 0.031(2) 0.032(2) 0.025(2) 0.001(1) -0.003(1) 0.006(1)
C(111) 0.022(2) 0.037(2) 0.025(2) -0.002(1) -0.005(1) 0.004(1)
C(8) 0.018(1) 0.026(2) 0.021(1) 0.000(1) 0.004(1) 0.001(1)
C(17) 0.050(2) 0.043(2) 0.041(2) -0.010(2) -0.013(2) 0.006(2)
C(101) 0.032(2) 0.036(2) 0.029(2) 0.007(2) -0.004(1) -0.006(1)
C(19) 0.025(2) 0.034(2) 0.045(2) 0.009(1) 0.002(1) -0.000(1)
C(201) 0.028(2) 0.058(2) 0.037(2) 0.003(2) 0.003(1) -0.001(2)
C(118) 0.021(2) 0.057(2) 0.054(2) -0.000(2) -0.003(1) 0.004(2)
C(3) 0.016(1) 0.041(2) 0.049(2) 0.001(1) 0.004(1) -0.004(2)
C(103) 0.028(2) 0.054(2) 0.040(2) 0.016(2) 0.002(1) -0.006(2)
C(114) 0.030(2) 0.031(2) 0.028(2) 0.002(1) -0.003(1) -0.005(1)
C(4) 0.017(1) 0.031(2) 0.036(2) -0.001(1) -0.000(1) -0.001(1)
C(102) 0.038(2) 0.049(2) 0.033(2) 0.014(2) -0.001(1) -0.014(2)
C(117) 0.031(2) 0.085(3) 0.051(2) -0.012(2) 0.004(2) -0.010(2)
C(112) 0.025(2) 0.046(2) 0.029(2) 0.007(2) -0.010(1) -0.001(1)
C(113) 0.023(2) 0.047(2) 0.033(2) 0.003(1) -0.001(1) -0.006(1)
C(15) 0.029(2) 0.067(3) 0.054(2) 0.007(2) -0.007(2) 0.018(2)
C(119) 0.031(2) 0.035(2) 0.041(2) 0.008(2) -0.008(1) -0.001(1)
C(2) 0.023(2) 0.043(2) 0.045(2) -0.003(2) 0.010(1) 0.004(2)
C(115) 0.033(2) 0.077(3) 0.050(2) 0.028(2) -0.007(2) -0.013(2)
C(18) 0.026(2) 0.043(2) 0.046(2) 0.005(2) -0.007(1) 0.000(1)
C(116) 0.149(4) 0.117(4) 0.059(3) 0.093(3) -0.027(3) -0.028(3)
C(16) 0.057(3) 0.134(4) 0.107(3) 0.020(3) 0.002(3) 0.016(3)

loop_
_atom_type_symbol
_atom_type_description
_atom_type_scat_dispersion_real
_atom_type_scat_dispersion_imag
_atom_type_scat_source
C C 0.003 0.002
;
International Tables for Crystallography
(1992, Vol. C, Tables 4.2.6.8 and 6.1.1.4)
;
H H 0.000 0.000
;
International Tables for Crystallography
(1992, Vol. C, Table 6.1.1.4)
;
O O 0.011 0.006
;
International Tables for Crystallography
(1992, Vol. C, Tables 4.2.6.8 and 6.1.1.4)
;
Cl Cl 0.148 0.159
;
International Tables for Crystallography
(1992, Vol. C, Tables 4.2.6.8 and 6.1.1.4)
;

loop_
_geom_angle_atom_site_label_1
_geom_angle_atom_site_label_2
_geom_angle_atom_site_label_3
_geom_angle
Cl(201) C(201) Cl(202) 109.8(2)
Cl(201) C(201) Cl(203) 110.8(1)
Cl(202) C(201) Cl(203) 110.5(2)
O(7) C(7) C(6) 109.7(2)
O(7) C(7) C(8) 113.3(2)
O(6) C(6) O(20) 108.8(2)
O(6) C(6) C(7) 111.0(2)
O(6) C(6) C(5) 113.1(2)
O(9) C(9) C(8) 110.7(2)
O(9) C(9) C(11) 102.2(2)
O(9) C(9) C(10) 111.2(2)
O(120) C(106) O(106) 104.8(2)
O(120) C(106) C(107) 108.4(2)
O(120) C(106) C(105) 104.7(2)
C(120) O(120) C(106) 108.7(2)
O(120) C(120) C(110) 107.1(2)
O(105) C(105) C(110) 113.2(2)
O(105) C(105) C(104) 105.7(2)
O(105) C(105) C(106) 109.8(2)
O(5) C(5) C(6) 110.4(2)
O(5) C(5) C(4) 107.3(2)
O(5) C(5) C(10) 108.5(2)
O(109) C(109) C(110) 109.9(2)
O(109) C(109) C(108) 107.2(2)
O(109) C(109) C(111) 105.5(2)
C(6) O(20) C(20) 108.5(2)
O(20) C(20) C(10) 106.6(2)
O(20) C(6) C(7) 107.5(2)
O(20) C(6) C(5) 103.2(2)
O(111) C(111) C(109) 106.4(2)
O(111) C(111) C(112) 109.6(2)
O(106) C(106) C(107) 111.8(2)
O(106) C(106) C(105) 116.8(2)
O(107) C(107) C(108) 111.5(2)
O(107) C(107) C(106) 109.9(2)
O(11) C(11) C(9) 110.6(2)
O(11) C(11) C(12) 106.9(2)
C(110) C(109) C(108) 110.0(2)
C(105) C(110) C(109) 110.6(2)
C(120) C(110) C(109) 106.8(2)
C(101) C(110) C(109) 111.6(2)
C(110) C(109) C(111) 113.7(2)
C(110) C(105) C(104) 115.7(2)
C(110) C(105) C(106) 98.4(2)
C(120) C(110) C(105) 100.9(2)
C(101) C(110) C(105) 114.1(2)
C(101) C(110) C(120) 112.1(2)
C(110) C(101) C(102) 113.8(2)
C(8) C(14) C(13) 126.3(2)
C(14) C(13) C(12) 108.5(2)
C(14) C(13) C(17) 109.0(2)
C(14) C(13) C(15) 108.6(2)
C(14) C(8) C(7) 120.7(2)
C(14) C(8) C(9) 124.4(2)
C(11) C(9) C(8) 110.0(2)
C(11) C(9) C(10) 112.6(2)
C(12) C(11) C(9) 112.6(2)
C(11) C(12) C(13) 113.6(2)
C(107) C(108) C(109) 117.7(2)
C(106) C(107) C(108) 111.3(2)
C(107) C(108) C(114) 120.0(2)
C(107) C(106) C(105) 109.6(2)
C(8) C(7) C(6) 110.7(2)
C(7) C(6) C(5) 112.7(2)
C(7) C(8) C(9) 114.8(2)
C(8) C(9) C(10) 109.9(2)
C(9) C(10) C(20) 106.6(2)
C(9) C(10) C(5) 110.8(2)
C(9) C(10) C(1) 111.9(2)
C(20) C(10) C(5) 100.0(2)
C(20) C(10) C(1) 113.0(2)
C(4) C(5) C(6) 115.8(2)
C(10) C(5) C(6) 98.7(2)
C(4) C(5) C(10) 115.7(2)
C(5) C(10) C(1) 113.6(2)
C(5) C(4) C(19) 115.6(2)
C(5) C(4) C(18) 109.8(2)
C(5) C(4) C(3) 107.8(2)
C(108) C(109) C(111) 110.1(2)
C(114) C(108) C(109) 122.3(2)
C(108) C(114) C(113) 127.8(2)
C(109) C(111) C(112) 111.0(2)
C(104) C(105) C(106) 114.2(2)
C(119) C(104) C(105) 116.1(2)
C(118) C(104) C(105) 110.3(2)
C(103) C(104) C(105) 108.1(2)
C(119) C(104) C(118) 105.7(2)
C(103) C(104) C(118) 107.1(2)
C(119) C(104) C(103) 109.2(2)
C(104) C(103) C(102) 112.3(2)
C(17) C(13) C(12) 111.5(2)
C(15) C(13) C(12) 107.5(2)
C(15) C(13) C(17) 111.7(2)
C(13) C(15) C(16) 131.9(3)
C(2) C(1) C(10) 114.1(2)
C(1) C(2) C(3) 109.7(2)
C(111) C(112) C(113) 113.5(2)
C(101) C(102) C(103) 109.5(2)
C(19) C(4) C(18) 106.7(2)
C(19) C(4) C(3) 109.7(2)
C(3) C(4) C(18) 106.9(2)
C(2) C(3) C(4) 113.1(2)
C(114) C(113) C(112) 108.3(2)
C(114) C(113) C(117) 108.1(2)
C(114) C(113) C(115) 108.6(2)
C(117) C(113) C(112) 111.2(2)
C(117) C(113) C(115) 108.4(2)
C(112) C(113) C(115) 112.1(2)
C(113) C(115) C(116) 130.9(3)
Cl(201) C(201) H(201) 108.6406
Cl(202) C(201) H(201) 108.5939
Cl(203) C(201) H(201) 108.4694
H(28) O(7) C(7) 112.3265
O(7) C(7) H(7) 107.2737
H(27) O(6) C(6) 101.8287
H(29) O(9) C(9) 110.0934
O(120) C(120) H(124) 109.4996
O(120) C(120) H(125) 110.6352
H(126) O(105) C(105) 108.7160
H(26) O(5) C(5) 109.8758
H(129) O(109) C(109) 96.3945
O(20) C(20) H(24) 109.9859
O(20) C(20) H(25) 110.4385
O(111) C(111) H(108) 109.3137
H(130) O(111) C(111) 108.8523
H(127) O(106) C(106) 113.1691
H(128) O(107) C(107) 110.2039
O(107) C(107) H(107) 107.4893
O(11) C(11) H(8) 108.3762
H(30) O(11) C(11) 99.8955
C(110) C(120) H(124) 109.6097
C(110) C(120) H(125) 110.5326
C(110) C(101) H(101) 108.1798
C(110) C(101) H(102) 108.8096
H(11) C(14) C(13) 116.8771
H(11) C(14) C(8) 116.8199
H(8) C(11) C(9) 108.9013
H(8) C(11) C(12) 109.2860
C(11) C(12) H(9) 108.5864
C(11) C(12) H(10) 108.5414
H(107) C(107) C(108) 108.1379
H(107) C(107) C(106) 108.4781
H(7) C(7) C(6) 107.9139
H(7) C(7) C(8) 107.8730
H(24) C(20) C(10) 110.2202
H(25) C(20) C(10) 110.1363
H(25) C(20) H(24) 109.4614
C(108) C(114) H(111) 116.1761
C(109) C(111) H(108) 109.5348
C(104) C(118) H(118) 108.6644
C(104) C(118) H(120) 109.6357
C(104) C(118) H(119) 110.1123
C(104) C(103) H(105) 108.6530
C(104) C(103) H(106) 108.8091
C(104) C(119) H(121) 108.9835
C(104) C(119) H(122) 109.6867
C(104) C(119) H(123) 109.7405
C(13) C(12) H(9) 108.0464
C(13) C(12) H(10) 108.5840
C(13) C(17) H(17) 109.0078
C(13) C(17) H(16) 109.9554
C(13) C(17) H(15) 109.4296
C(13) C(15) H(12) 114.0481
H(125) C(120) H(124) 109.4596
H(2) C(1) C(10) 108.0967
H(1) C(1) C(10) 108.4215
H(2) C(1) C(2) 107.4948
H(1) C(1) C(2) 109.1797
C(1) C(2) H(4) 110.1710
C(1) C(2) H(3) 109.0261
H(1) C(1) H(2) 109.4633
H(10) C(12) H(9) 109.4566
H(108) C(111) C(112) 110.9691
C(111) C(112) H(109) 109.1729
C(111) C(112) H(110) 107.9992
H(16) C(17) H(17) 109.4796
H(15) C(17) H(17) 109.4823
H(15) C(17) H(16) 109.4713
H(101) C(101) C(102) 108.2259
H(102) C(101) C(102) 108.2713
C(101) C(102) H(104) 109.2723
C(101) C(102) H(103) 109.5168
H(101) C(101) H(102) 109.4568
H(22) C(19) C(4) 108.8076
H(21) C(19) C(4) 109.3332
H(23) C(19) C(4) 110.2560
H(21) C(19) H(22) 109.4800
H(23) C(19) H(22) 109.4710
H(23) C(19) H(21) 109.4762
H(120) C(118) H(118) 109.4713
H(119) C(118) H(118) 109.4722
H(119) C(118) H(120) 109.4681
H(5) C(3) C(4) 108.5519
H(6) C(3) C(4) 108.7819
H(5) C(3) C(2) 108.6975
C(3) C(2) H(4) 109.8285
H(6) C(3) C(2) 108.1877
C(3) C(2) H(3) 108.6083
H(6) C(3) H(5) 109.4597
H(105) C(103) C(102) 109.2948
C(103) C(102) H(104) 110.0189
C(103) C(102) H(103) 109.0642
H(106) C(103) C(102) 108.3197
H(106) C(103) H(105) 109.4555
H(111) C(114) C(113) 116.0062
C(4) C(18) H(18) 109.4342
C(4) C(18) H(20) 109.5079
C(4) C(18) H(19) 109.4622
H(103) C(102) H(104) 109.4596
H(117) C(117) C(113) 108.9281
H(115) C(117) C(113) 109.2084
H(116) C(117) C(113) 110.2648
H(117) C(117) H(115) 109.4701
H(116) C(117) H(115) 109.4775
H(116) C(117) H(117) 109.4752
H(109) C(112) C(113) 108.7482
H(110) C(112) C(113) 107.8768
H(110) C(112) H(109) 109.4573
C(113) C(115) H(112) 114.4762
H(12) C(15) C(16) 114.0720
C(15) C(16) H(13) 120.3709
C(15) C(16) H(14) 119.6310
H(122) C(119) H(121) 109.4666
H(123) C(119) H(121) 109.4790
H(122) C(119) H(123) 109.4699
H(3) C(2) H(4) 109.4545
H(112) C(115) C(116) 114.6339
C(115) C(116) H(114) 120.7937
C(115) C(116) H(113) 119.1891
H(18) C(18) H(19) 109.4694
H(20) C(18) H(19) 109.4720
H(20) C(18) H(18) 109.4816
H(114) C(116) H(113) 120.0013
H(14) C(16) H(13) 119.9980

loop_
_geom_bond_atom_site_label_1
_geom_bond_atom_site_label_2
_geom_bond_distance
Cl(201) C(201) 1.752(3)
Cl(202) C(201) 1.760(3)
Cl(203) C(201) 1.744(3)
O(7) C(7) 1.420(3)
O(6) C(6) 1.388(3)
O(9) C(9) 1.451(3)
O(120) C(106) 1.443(3)
O(120) C(120) 1.449(3)
O(105) C(105) 1.420(3)
O(5) C(5) 1.442(3)
O(109) C(109) 1.463(3)
O(20) C(20) 1.449(3)
O(20) C(6) 1.454(3)
O(111) C(111) 1.431(3)
O(106) C(106) 1.381(3)
O(107) C(107) 1.432(3)
O(11) C(11) 1.450(3)
C(110) C(109) 1.577(3)
C(110) C(105) 1.576(3)
C(110) C(120) 1.538(3)
C(110) C(101) 1.534(4)
C(14) C(13) 1.512(4)
C(14) C(8) 1.322(3)
C(11) C(9) 1.556(3)
C(11) C(12) 1.524(4)
C(107) C(108) 1.514(3)
C(107) C(106) 1.540(3)
C(7) C(6) 1.532(3)
C(7) C(8) 1.527(3)
C(9) C(10) 1.581(3)
C(9) C(8) 1.513(3)
C(20) C(10) 1.534(3)
C(5) C(6) 1.519(3)
C(5) C(10) 1.576(3)
C(5) C(4) 1.580(3)
C(108) C(109) 1.530(3)
C(108) C(114) 1.322(3)
C(109) C(111) 1.552(4)
C(104) C(105) 1.565(4)
C(104) C(118) 1.552(4)
C(104) C(103) 1.535(4)
C(104) C(119) 1.542(4)
C(13) C(12) 1.523(4)
C(13) C(17) 1.540(4)
C(13) C(15) 1.521(4)
C(106) C(105) 1.549(3)
C(1) C(10) 1.534(3)
C(1) C(2) 1.524(4)
C(111) C(112) 1.524(4)
C(101) C(102) 1.541(4)
C(19) C(4) 1.542(4)
C(3) C(4) 1.531(4)
C(3) C(2) 1.523(4)
C(103) C(102) 1.525(4)
C(114) C(113) 1.506(4)
C(4) C(18) 1.551(4)
C(117) C(113) 1.546(4)
C(112) C(113) 1.531(4)
C(113) C(115) 1.506(4)
C(15) C(16) 1.242(5)
C(115) C(116) 1.253(5)
O(7) H(28) 1.0027
O(6) H(27) 0.9116
O(9) H(29) 0.9269
O(105) H(126) 1.0255
O(5) H(26) 0.9644
O(109) H(129) 0.9878
O(111) H(130) 0.9907
O(106) H(127) 1.0945
O(107) H(128) 1.0496
O(11) H(30) 1.0457
C(14) H(11) 0.9500
C(11) H(8) 0.9501
C(107) H(107) 0.9500
C(7) H(7) 0.9501
C(20) H(24) 0.9500
C(20) H(25) 0.9501
C(120) H(124) 0.9500
C(120) H(125) 0.9500
C(1) H(2) 0.9500
C(1) H(1) 0.9501
C(12) H(9) 0.9500
C(12) H(10) 0.9500
C(111) H(108) 0.9499
C(17) H(17) 0.9500
C(17) H(16) 0.9500
C(17) H(15) 0.9500
C(101) H(102) 0.9500
C(101) H(101) 0.9500
C(19) H(22) 0.9501
C(19) H(21) 0.9499
C(19) H(23) 0.9500
C(201) H(201) 0.9500
C(118) H(118) 0.9499
C(118) H(120) 0.9500
C(118) H(119) 0.9500
C(3) H(5) 0.9500
C(3) H(6) 0.9501
C(103) H(105) 0.9499
C(103) H(106) 0.9500
C(114) H(111) 0.9499
C(102) H(104) 0.9500
C(102) H(103) 0.9500
C(117) H(115) 0.9501
C(117) H(117) 0.9501
C(117) H(116) 0.9499
C(112) H(109) 0.9500
C(112) H(110) 0.9500
C(15) H(12) 0.9501
C(119) H(121) 0.9500
C(119) H(123) 0.9500
C(119) H(122) 0.9500
C(2) H(4) 0.9499
C(2) H(3) 0.9500
C(115) H(112) 0.9500
C(18) H(19) 0.9500
C(18) H(18) 0.9499
C(18) H(20) 0.9499
C(116) H(113) 0.9501
C(116) H(114) 0.9501
C(16) H(13) 0.9501
C(16) H(14) 0.9499

loop_
_geom_torsion_atom_site_label_1
_geom_torsion_atom_site_label_2
_geom_torsion_atom_site_label_3
_geom_torsion_atom_site_label_4
_geom_torsion
H(28) O(7) C(7) C(6) -65.4
H(28) O(7) C(7) C(8) 58.8
H(28) O(7) C(7) H(7) 177.7
H(27) O(6) C(6) O(20) -76.6
H(27) O(6) C(6) C(7) 41.5
H(27) O(6) C(6) C(5) 169.4
H(29) O(9) C(9) C(11) -159.5
H(29) O(9) C(9) C(10) -39.2
H(29) O(9) C(9) C(8) 83.4
C(120) O(120) C(106) O(106) -150.8(2)
C(120) O(120) C(106) C(107) 89.6(2)
C(120) O(120) C(106) C(105) -27.3(2)
C(106) O(120) C(120) C(110) -0.5(2)
C(106) O(120) C(120) H(124) 118.2
C(106) O(120) C(120) H(125) -121.0
H(126) O(105) C(105) C(110) 5.6
H(126) O(105) C(105) C(104) 133.2
H(126) O(105) C(105) C(106) -103.2
H(26) O(5) C(5) C(6) 44.4
H(26) O(5) C(5) C(10) 151.6
H(26) O(5) C(5) C(4) -82.7
H(129) O(109) C(109) C(110) 87.9
H(129) O(109) C(109) C(108) -152.5
H(129) O(109) C(109) C(111) -35.1
C(6) O(20) C(20) C(10) 1.2(2)
C(6) O(20) C(20) H(24) 120.7
C(6) O(20) C(20) H(25) -118.4
C(20) O(20) C(6) O(6) -150.7(2)
C(20) O(20) C(6) C(7) 88.9(2)
C(20) O(20) C(6) C(5) -30.4(2)
H(130) O(111) C(111) C(109) -139.9
H(130) O(111) C(111) C(112) -19.9
H(130) O(111) C(111) H(108) 101.9
H(127) O(106) C(106) O(120) -154.0
H(127) O(106) C(106) C(107) -36.8
H(127) O(106) C(106) C(105) 90.7
H(128) O(107) C(107) C(108) 53.8
H(128) O(107) C(107) C(106) -70.1
H(128) O(107) C(107) H(107) 172.1
H(30) O(11) C(11) C(9) -30.8
H(30) O(11) C(11) C(12) 92.2
H(30) O(11) C(11) H(8) -150.1
C(105) C(110) C(109) O(109) 62.6(2)
C(105) C(110) C(109) C(108) -55.3(2)
C(105) C(110) C(109) C(111) -179.3(2)
C(120) C(110) C(109) O(109) 171.6(2)
C(120) C(110) C(109) C(108) 53.7(2)
C(120) C(110) C(109) C(111) -70.3(2)
C(101) C(110) C(109) O(109) -65.6(2)
C(101) C(110) C(109) C(108) 176.6(2)
C(101) C(110) C(109) C(111) 52.5(3)
C(109) C(110) C(105) O(105) -44.2(3)
C(109) C(110) C(105) C(104) -166.4(2)
C(109) C(110) C(105) C(106) 71.6(2)
C(120) C(110) C(105) O(105) -156.9(2)
C(120) C(110) C(105) C(104) 80.9(2)
C(120) C(110) C(105) C(106) -41.1(2)
C(101) C(110) C(105) O(105) 82.6(2)
C(101) C(110) C(105) C(104) -39.6(3)
C(101) C(110) C(105) C(106) -161.6(2)
C(109) C(110) C(120) O(120) -88.4(2)
C(109) C(110) C(120) H(124) 152.9
C(109) C(110) C(120) H(125) 32.2
C(105) C(110) C(120) O(120) 27.2(2)
C(105) C(110) C(120) H(124) -91.5
C(105) C(110) C(120) H(125) 147.8
C(101) C(110) C(120) O(120) 149.1(2)
C(101) C(110) C(120) H(124) 30.4
C(101) C(110) C(120) H(125) -90.4
C(109) C(110) C(101) C(102) 168.0(2)
C(109) C(110) C(101) H(102) -71.2
C(109) C(110) C(101) H(101) 47.7
C(105) C(110) C(101) C(102) 41.7(3)
C(105) C(110) C(101) H(102) 162.6
C(105) C(110) C(101) H(101) -78.6
C(120) C(110) C(101) C(102) -72.2(3)
C(120) C(110) C(101) H(102) 48.6
C(120) C(110) C(101) H(101) 167.4
C(8) C(14) C(13) C(12) -13.6(4)
C(8) C(14) C(13) C(17) 108.0(3)
C(8) C(14) C(13) C(15) -130.2(3)
H(11) C(14) C(13) C(12) 165.5
H(11) C(14) C(13) C(17) -72.9
H(11) C(14) C(13) C(15) 48.9
C(13) C(14) C(8) C(7) 178.5(2)
C(13) C(14) C(8) C(9) -4.2(4)
H(11) C(14) C(8) C(7) -0.6
H(11) C(14) C(8) C(9) 176.7
O(11) C(11) C(9) O(9) 40.6(3)
O(11) C(11) C(9) C(10) -78.8(3)
O(11) C(11) C(9) C(8) 158.2(2)
C(12) C(11) C(9) O(9) -79.0(2)
C(12) C(11) C(9) C(10) 161.6(2)
C(12) C(11) C(9) C(8) 38.6(3)
H(8) C(11) C(9) O(9) 159.6
H(8) C(11) C(9) C(10) 40.2
H(8) C(11) C(9) C(8) -82.8
O(11) C(11) C(12) C(13) 178.7(2)
O(11) C(11) C(12) H(9) -61.1
O(11) C(11) C(12) H(10) 57.8
C(9) C(11) C(12) C(13) -59.6(3)
C(9) C(11) C(12) H(9) 60.6
C(9) C(11) C(12) H(10) 179.5
H(8) C(11) C(12) C(13) 61.5
H(8) C(11) C(12) H(9) -178.2
H(8) C(11) C(12) H(10) -59.3
O(107) C(107) C(108) C(109) -162.9(2)
O(107) C(107) C(108) C(114) 15.6(3)
C(106) C(107) C(108) C(109) -39.9(3)
C(106) C(107) C(108) C(114) 138.6(2)
H(107) C(107) C(108) C(109) 79.2
H(107) C(107) C(108) C(114) -102.4
O(107) C(107) C(106) O(120) 70.3(2)
O(107) C(107) C(106) O(106) -44.8(3)
O(107) C(107) C(106) C(105) -176.0(2)
C(108) C(107) C(106) O(120) -53.7(2)
C(108) C(107) C(106) O(106) -168.7(2)
C(108) C(107) C(106) C(105) 60.0(3)
H(107) C(107) C(106) O(120) -172.5
H(107) C(107) C(106) O(106) 72.4
H(107) C(107) C(106) C(105) -58.8
O(7) C(7) C(6) O(6) -45.6(3)
O(7) C(7) C(6) O(20) 73.2(2)
O(7) C(7) C(6) C(5) -173.7(2)
C(8) C(7) C(6) O(6) -171.3(2)
C(8) C(7) C(6) O(20) -52.4(2)
C(8) C(7) C(6) C(5) 60.7(3)
H(7) C(7) C(6) O(6) 70.9
H(7) C(7) C(6) O(20) -170.2
H(7) C(7) C(6) C(5) -57.2
O(7) C(7) C(8) C(14) 9.4(3)
O(7) C(7) C(8) C(9) -168.1(2)
C(6) C(7) C(8) C(14) 133.0(2)
C(6) C(7) C(8) C(9) -44.5(3)
H(7) C(7) C(8) C(14) -109.2
H(7) C(7) C(8) C(9) 73.3
O(9) C(9) C(10) C(20) 171.8(2)
O(9) C(9) C(10) C(5) 63.9(3)
O(9) C(9) C(10) C(1) -64.1(3)
C(11) C(9) C(10) C(20) -74.2(2)
C(11) C(9) C(10) C(5) 177.9(2)
C(11) C(9) C(10) C(1) 49.9(3)
C(8) C(9) C(10) C(20) 48.8(2)
C(8) C(9) C(10) C(5) -59.1(2)
C(8) C(9) C(10) C(1) 172.9(2)
O(9) C(9) C(8) C(14) 103.8(3)
O(9) C(9) C(8) C(7) -78.8(3)
C(11) C(9) C(8) C(14) -8.4(3)
C(11) C(9) C(8) C(7) 169.0(2)
C(10) C(9) C(8) C(14) -132.9(3)
C(10) C(9) C(8) C(7) 44.5(3)
O(20) C(20) C(10) C(9) -88.5(2)
O(20) C(20) C(10) C(5) 27.0(2)
O(20) C(20) C(10) C(1) 148.2(2)
H(24) C(20) C(10) C(9) 152.2
H(24) C(20) C(10) C(5) -92.3
H(24) C(20) C(10) C(1) 28.8
H(25) C(20) C(10) C(9) 31.3
H(25) C(20) C(10) C(5) 146.8
H(25) C(20) C(10) C(1) -92.0
O(5) C(5) C(6) O(6) -83.4(2)
O(5) C(5) C(6) O(20) 159.3(2)
O(5) C(5) C(6) C(7) 43.6(3)
C(10) C(5) C(6) O(6) 163.0(2)
C(10) C(5) C(6) O(20) 45.7(2)
C(10) C(5) C(6) C(7) -70.0(2)
C(4) C(5) C(6) O(6) 38.8(3)
C(4) C(5) C(6) O(20) -78.6(2)
C(4) C(5) C(6) C(7) 165.8(2)
O(5) C(5) C(10) C(9) -46.4(3)
O(5) C(5) C(10) C(20) -158.6(2)
O(5) C(5) C(10) C(1) 80.6(2)
C(6) C(5) C(10) C(9) 68.7(2)
C(6) C(5) C(10) C(20) -43.5(2)
C(6) C(5) C(10) C(1) -164.3(2)
C(4) C(5) C(10) C(9) -167.0(2)
C(4) C(5) C(10) C(20) 80.8(2)
C(4) C(5) C(10) C(1) -40.0(3)
O(5) C(5) C(4) C(19) 162.0(2)
O(5) C(5) C(4) C(3) -74.9(2)
O(5) C(5) C(4) C(18) 41.3(3)
C(6) C(5) C(4) C(19) 38.2(3)
C(6) C(5) C(4) C(3) 161.3(2)
C(6) C(5) C(4) C(18) -82.5(3)
C(10) C(5) C(4) C(19) -76.7(3)
C(10) C(5) C(4) C(3) 46.4(3)
C(10) C(5) C(4) C(18) 162.6(2)
C(107) C(108) C(109) O(109) -82.1(3)
C(107) C(108) C(109) C(110) 37.4(3)
C(107) C(108) C(109) C(111) 163.6(2)
C(114) C(108) C(109) O(109) 99.5(3)
C(114) C(108) C(109) C(110) -141.0(2)
C(114) C(108) C(109) C(111) -14.9(3)
C(107) C(108) C(114) C(113) -180.0(2)
C(107) C(108) C(114) H(111) 1.3
C(109) C(108) C(114) C(113) -1.6(4)
C(109) C(108) C(114) H(111) 179.7
O(109) C(109) C(111) O(111) 48.2(3)
O(109) C(109) C(111) C(112) -70.9(2)
O(109) C(109) C(111) H(108) 166.2
C(110) C(109) C(111) O(111) -72.4(2)
C(110) C(109) C(111) C(112) 168.5(2)
C(110) C(109) C(111) H(108) 45.6
C(108) C(109) C(111) O(111) 163.6(2)
C(108) C(109) C(111) C(112) 44.5(3)
C(108) C(109) C(111) H(108) -78.3
C(118) C(104) C(105) O(105) 38.1(2)
C(118) C(104) C(105) C(110) 164.1(2)
C(118) C(104) C(105) C(106) -82.7(3)
C(103) C(104) C(105) O(105) -78.8(2)
C(103) C(104) C(105) C(110) 47.3(3)
C(103) C(104) C(105) C(106) 160.4(2)
C(119) C(104) C(105) O(105) 158.2(2)
C(119) C(104) C(105) C(110) -75.7(3)
C(119) C(104) C(105) C(106) 37.4(3)
C(105) C(104) C(118) H(118) -58.4
C(105) C(104) C(118) H(120) 61.2
C(105) C(104) C(118) H(119) -178.3
C(103) C(104) C(118) H(118) 59.0
C(103) C(104) C(118) H(120) 178.7
C(103) C(104) C(118) H(119) -60.9
C(119) C(104) C(118) H(118) 175.4
C(119) C(104) C(118) H(120) -65.0
C(119) C(104) C(118) H(119) 55.5
C(105) C(104) C(103) C(102) -60.3(3)
C(105) C(104) C(103) H(105) 60.7
C(105) C(104) C(103) H(106) 179.8
C(118) C(104) C(103) C(102) -179.2(2)
C(118) C(104) C(103) H(105) -58.2
C(118) C(104) C(103) H(106) 61.0
C(119) C(104) C(103) C(102) 66.8(3)
C(119) C(104) C(103) H(105) -172.1
C(119) C(104) C(103) H(106) -53.0
C(105) C(104) C(119) H(121) 60.2
C(105) C(104) C(119) H(123) -179.9
C(105) C(104) C(119) H(122) -59.6
C(118) C(104) C(119) H(121) -177.2
C(118) C(104) C(119) H(123) -57.3
C(118) C(104) C(119) H(122) 63.0
C(103) C(104) C(119) H(121) -62.3
C(103) C(104) C(119) H(123) 57.6
C(103) C(104) C(119) H(122) 177.9
C(14) C(13) C(12) C(11) 44.3(3)
C(14) C(13) C(12) H(9) -76.2
C(14) C(13) C(12) H(10) 165.2
C(17) C(13) C(12) C(11) -75.7(3)
C(17) C(13) C(12) H(9) 163.8
C(17) C(13) C(12) H(10) 45.1
C(15) C(13) C(12) C(11) 161.6(2)
C(15) C(13) C(12) H(9) 41.1
C(15) C(13) C(12) H(10) -77.6
C(14) C(13) C(17) H(17) 62.0
C(14) C(13) C(17) H(16) -178.0
C(14) C(13) C(17) H(15) -57.7
C(12) C(13) C(17) H(17) -178.3
C(12) C(13) C(17) H(16) -58.2
C(12) C(13) C(17) H(15) 62.0
C(15) C(13) C(17) H(17) -57.9
C(15) C(13) C(17) H(16) 62.1
C(15) C(13) C(17) H(15) -177.6
C(14) C(13) C(15) C(16) -128.6(4)
C(14) C(13) C(15) H(12) 51.4
C(12) C(13) C(15) C(16) 114.2(4)
C(12) C(13) C(15) H(12) -65.7
C(17) C(13) C(15) C(16) -8.4(5)
C(17) C(13) C(15) H(12) 171.6
O(120) C(106) C(105) O(105) 160.9(2)
O(120) C(106) C(105) C(110) 42.6(2)
O(120) C(106) C(105) C(104) -80.5(2)
O(106) C(106) C(105) O(105) -83.7(3)
O(106) C(106) C(105) C(110) 157.9(2)
O(106) C(106) C(105) C(104) 34.8(3)
C(107) C(106) C(105) O(105) 44.9(2)
C(107) C(106) C(105) C(110) -73.5(2)
C(107) C(106) C(105) C(104) 163.4(2)
C(2) C(1) C(10) C(9) 169.5(2)
C(2) C(1) C(10) C(20) -70.1(3)
C(2) C(1) C(10) C(5) 43.0(3)
H(2) C(1) C(10) C(9) -70.9
H(2) C(1) C(10) C(20) 49.4
H(2) C(1) C(10) C(5) 162.6
H(1) C(1) C(10) C(9) 47.6
H(1) C(1) C(10) C(20) 168.0
H(1) C(1) C(10) C(5) -78.9
C(10) C(1) C(2) C(3) -54.0(3)
C(10) C(1) C(2) H(4) 67.1
C(10) C(1) C(2) H(3) -172.8
H(2) C(1) C(2) C(3) -173.8
H(2) C(1) C(2) H(4) -52.8
H(2) C(1) C(2) H(3) 67.4
H(1) C(1) C(2) C(3) 67.5
H(1) C(1) C(2) H(4) -171.4
H(1) C(1) C(2) H(3) -51.3
O(111) C(111) C(112) C(113) -179.0(2)
O(111) C(111) C(112) H(109) -57.5
O(111) C(111) C(112) H(110) 61.4
C(109) C(111) C(112) C(113) -61.9(3)
C(109) C(111) C(112) H(109) 59.6
C(109) C(111) C(112) H(110) 178.6
H(108) C(111) C(112) C(113) 60.2
H(108) C(111) C(112) H(109) -178.3
H(108) C(111) C(112) H(110) -59.4
C(110) C(101) C(102) C(103) -53.4(3)
C(110) C(101) C(102) H(104) 67.2
C(110) C(101) C(102) H(103) -172.9
H(102) C(101) C(102) C(103) -174.5
H(102) C(101) C(102) H(104) -53.9
H(102) C(101) C(102) H(103) 65.9
H(101) C(101) C(102) C(103) 66.9
H(101) C(101) C(102) H(104) -172.5
H(101) C(101) C(102) H(103) -52.6
H(22) C(19) C(4) C(5) -60.8
H(22) C(19) C(4) C(3) 177.1
H(22) C(19) C(4) C(18) 61.6
H(21) C(19) C(4) C(5) 58.7
H(21) C(19) C(4) C(3) -63.4
H(21) C(19) C(4) C(18) -178.9
H(23) C(19) C(4) C(5) 179.1
H(23) C(19) C(4) C(3) 57.0
H(23) C(19) C(4) C(18) -58.5
C(2) C(3) C(4) C(5) -58.7(3)
C(2) C(3) C(4) C(19) 68.0(3)
C(2) C(3) C(4) C(18) -176.8(2)
H(5) C(3) C(4) C(5) 62.0
H(5) C(3) C(4) C(19) -171.3
H(5) C(3) C(4) C(18) -56.0
H(6) C(3) C(4) C(5) -178.9
H(6) C(3) C(4) C(19) -52.3
H(6) C(3) C(4) C(18) 63.0
C(4) C(3) C(2) C(1) 63.7(3)
C(4) C(3) C(2) H(4) -57.5
C(4) C(3) C(2) H(3) -177.2
H(5) C(3) C(2) C(1) -56.9
H(5) C(3) C(2) H(4) -178.2
H(5) C(3) C(2) H(3) 62.2
H(6) C(3) C(2) C(1) -175.7
H(6) C(3) C(2) H(4) 63.1
H(6) C(3) C(2) H(3) -56.6
C(104) C(103) C(102) C(101) 64.3(3)
C(104) C(103) C(102) H(104) -55.8
C(104) C(103) C(102) H(103) -175.9
H(105) C(103) C(102) C(101) -56.4
H(105) C(103) C(102) H(104) -176.5
H(105) C(103) C(102) H(103) 63.5
H(106) C(103) C(102) C(101) -175.5
H(106) C(103) C(102) H(104) 64.3
H(106) C(103) C(102) H(103) -55.7
C(108) C(114) C(113) C(117) 108.6(3)
C(108) C(114) C(113) C(112) -12.0(4)
C(108) C(114) C(113) C(115) -134.0(3)
H(111) C(114) C(113) C(117) -72.7
H(111) C(114) C(113) C(112) 166.7
H(111) C(114) C(113) C(115) 44.7
C(5) C(4) C(18) H(19) -174.6
C(5) C(4) C(18) H(18) -54.6
C(5) C(4) C(18) H(20) 65.4
C(19) C(4) C(18) H(19) 59.4
C(19) C(4) C(18) H(18) 179.4
C(19) C(4) C(18) H(20) -60.6
C(3) C(4) C(18) H(19) -57.9
C(3) C(4) C(18) H(18) 62.1
C(3) C(4) C(18) H(20) -177.9
H(115) C(117) C(113) C(114) -179.5
H(115) C(117) C(113) C(112) -60.7
H(115) C(117) C(113) C(115) 63.0
H(117) C(117) C(113) C(114) -60.0
H(117) C(117) C(113) C(112) 58.8
H(117) C(117) C(113) C(115) -177.5
H(116) C(117) C(113) C(114) 60.2
H(116) C(117) C(113) C(112) 179.0
H(116) C(117) C(113) C(115) -57.4
C(111) C(112) C(113) C(114) 43.0(3)
C(111) C(112) C(113) C(117) -75.7(3)
C(111) C(112) C(113) C(115) 162.8(2)
H(109) C(112) C(113) C(114) -78.7
H(109) C(112) C(113) C(117) 162.6
H(109) C(112) C(113) C(115) 41.1
H(110) C(112) C(113) C(114) 162.6
H(110) C(112) C(113) C(117) 44.0
H(110) C(112) C(113) C(115) -77.5
C(114) C(113) C(115) C(116) 121.9(4)
C(114) C(113) C(115) H(112) -60.0
C(117) C(113) C(115) C(116) -120.9(4)
C(117) C(113) C(115) H(112) 57.2
C(112) C(113) C(115) C(116) 2.3(5)
C(112) C(113) C(115) H(112) -179.6
C(13) C(15) C(16) H(13) -179.9
C(13) C(15) C(16) H(14) 0.0
H(12) C(15) C(16) H(13) 0.1
H(12) C(15) C(16) H(14) 180.0
C(113) C(115) C(116) H(113) 179.4
C(113) C(115) C(116) H(114) -2.1
H(112) C(115) C(116) H(113) 1.3
H(112) C(115) C(116) H(114) 179.8
